data_7114765
loop_
_publ_author_name
'Bach, Thorsten'
'Aechtner, Tobias'
'Neum\"uller, Bernhard'

_publ_section_title
;
 Intermolecular hydrogen binding of a chiral host and a prochiral
 imidazolidinone: enantioselective Norrish--Yang cyclisation in solution
;
_journal_issue 7
_journal_name_full 'Chemical Communications'
_journal_page_first 607
_journal_paper_doi 10.1039/b100300n
_journal_year 2001
_chemical_formula_sum 'C21 H22 N2 O4'
_chemical_formula_weight 366.41
_chemical_name_systematic
; 
? 
;
_space_group_IT_number 19
_symmetry_cell_setting orthorhombic
_symmetry_space_group_name_Hall 'P 2ac 2ab'
_symmetry_space_group_name_H-M 'P 21 21 21'
_atom_sites_solution_hydrogens geom
_atom_sites_solution_primary direct
_atom_sites_solution_secondary difmap
_audit_creation_method SHELXL-97
_cell_angle_alpha 90.00
_cell_angle_beta 90.00
_cell_angle_gamma 90.00
_cell_formula_units_Z 4
_cell_length_a 8.946(1)
_cell_length_b 12.500(1)
_cell_length_c 16.350(1)
_cell_measurement_reflns_used 25
_cell_measurement_temperature 213(2)
_cell_measurement_theta_max 38.0
_cell_measurement_theta_min 20.0
_cell_volume 1828.3(3)
_computing_cell_refinement 'EXPRESS (Enraf-Nonius)'
_computing_data_collection 'EXPRESS (Enraf-Nonius)'
_computing_data_reduction 'XCAD4 (Univ. of Marburg)'
_computing_molecular_graphics 'SHELXTL (Sheldrick, 1996)'
_computing_publication_material 'SHELXL-97 (Sheldrick, 1997) PLATON-98 (Spek, 1998)'
_computing_structure_refinement 'SHELXL-97 (Sheldrick, 1997)'
_computing_structure_solution 'SHELXS-97 (Sheldrick, 1997)'
_diffrn_ambient_temperature 213(2)
_diffrn_measured_fraction_theta_full 1.000
_diffrn_measured_fraction_theta_max 1.000
_diffrn_measurement_device_type 'CAD4 (Enraf-Nonius)'
_diffrn_measurement_method omega-scan
_diffrn_radiation_monochromator graphite
_diffrn_radiation_source 'fine-focus sealed tube'
_diffrn_radiation_type CuK\a
_diffrn_radiation_wavelength 1.54178
_diffrn_reflns_av_R_equivalents 0.0238
_diffrn_reflns_av_sigmaI/netI 0.0186
_diffrn_reflns_limit_h_max 10
_diffrn_reflns_limit_h_min -10
_diffrn_reflns_limit_k_max 15
_diffrn_reflns_limit_k_min -13
_diffrn_reflns_limit_l_max 19
_diffrn_reflns_limit_l_min -19
_diffrn_reflns_number 3696
_diffrn_reflns_theta_full 69.93
_diffrn_reflns_theta_max 69.93
_diffrn_reflns_theta_min 4.45
_diffrn_standards_decay_% 0
_diffrn_standards_interval_time '7200 s'
_diffrn_standards_number 2
_exptl_absorpt_coefficient_mu 0.758
_exptl_absorpt_correction_T_max 1.0
_exptl_absorpt_correction_T_min 0.95
_exptl_absorpt_correction_type empirical
_exptl_absorpt_process_details '9 psi-scans'
_exptl_crystal_colour colorless
_exptl_crystal_density_diffrn 1.331
_exptl_crystal_density_method 'not measured'
_exptl_crystal_description needles
_exptl_crystal_F_000 776
_exptl_crystal_size_max 0.45
_exptl_crystal_size_mid 0.45
_exptl_crystal_size_min 0.15
_refine_diff_density_max 0.192
_refine_diff_density_min -0.186
_refine_diff_density_rms 0.039
_refine_ls_abs_structure_details 'Flack H D (1983), Acta Cryst. A39, 876-881'
_refine_ls_abs_structure_Flack 0.05(18)
_refine_ls_extinction_coef 0.0022(4)
_refine_ls_extinction_expression Fc^*^=kFc[1+0.001xFc^2^\l^3^/sin(2\q)]^-1/4^
_refine_ls_extinction_method SHELXL
_refine_ls_goodness_of_fit_ref 1.053
_refine_ls_hydrogen_treatment 'free refinement'
_refine_ls_matrix_type full
_refine_ls_number_parameters 333
_refine_ls_number_reflns 3399
_refine_ls_number_restraints 0
_refine_ls_restrained_S_all 1.053
_refine_ls_R_factor_all 0.0370
_refine_ls_R_factor_gt 0.0343
_refine_ls_shift/su_max 0.003
_refine_ls_shift/su_mean 0.000
_refine_ls_structure_factor_coef Fsqd
_refine_ls_weighting_details 'calc w=1/[\s^2^(Fo^2^)+(0.0628P)^2^+0.2170P] where P=(Fo^2^+2Fc^2^)/3'
_refine_ls_weighting_scheme calc
_refine_ls_wR_factor_gt 0.0901
_refine_ls_wR_factor_ref 0.0925
_reflns_number_gt 3209
_reflns_number_total 3399
_reflns_threshold_expression >2sigma(I)
_cod_data_source_file b100300n.txt
_cod_data_source_block kaep6
_cod_original_sg_symbol_H-M P2(1)2(1)2(1)
_cod_database_code 7114765

loop_
_symmetry_equiv_pos_as_xyz
'x, y, z'
'-x+1/2, -y, z+1/2'
'-x, y+1/2, -z+1/2'
'x+1/2, -y+1/2, -z'

loop_
_atom_site_label
_atom_site_type_symbol
_atom_site_fract_x
_atom_site_fract_y
_atom_site_fract_z
_atom_site_U_iso_or_equiv
_atom_site_adp_type
_atom_site_occupancy
_atom_site_symmetry_multiplicity
_atom_site_calc_flag
O1 O -0.28026(14) 0.81648(11) 0.12244(8) 0.0364(3) Uani 1 1 d
H1 H -0.285(4) 0.882(3) 0.130(2) 0.106(13) Uiso 1 1 d
O2 O 0.33125(12) 0.73836(11) 0.15333(7) 0.0367(3) Uani 1 1 d
O3 O 0.11986(14) 0.58932(10) 0.35106(8) 0.0378(3) Uani 1 1 d
O4 O 0.39733(13) 0.52105(9) 0.34225(8) 0.0339(3) Uani 1 1 d
N1 N 0.11587(15) 0.83846(11) 0.15727(9) 0.0314(3) Uani 1 1 d
N2 N 0.14133(15) 0.70989(11) 0.25016(8) 0.0285(3) Uani 1 1 d
C1 C -0.12727(18) 0.79052(13) 0.11285(10) 0.0289(3) Uani 1 1 d
C11 C -0.11802(19) 0.67058(13) 0.09831(9) 0.0285(3) Uani 1 1 d
C12 C -0.2282(2) 0.60364(15) 0.13044(12) 0.0384(4) Uani 1 1 d
H121 H -0.310(2) 0.6334(17) 0.1576(13) 0.034(5) Uiso 1 1 d
C13 C -0.2198(3) 0.49354(16) 0.11954(12) 0.0458(5) Uani 1 1 d
H131 H -0.297(3) 0.4503(19) 0.1447(15) 0.052(6) Uiso 1 1 d
C14 C -0.1019(3) 0.44943(15) 0.07750(12) 0.0444(5) Uani 1 1 d
H141 H -0.095(3) 0.372(2) 0.0636(19) 0.074(8) Uiso 1 1 d
C15 C 0.0081(2) 0.51481(17) 0.04593(13) 0.0466(5) Uani 1 1 d
H151 H 0.090(3) 0.4876(18) 0.0136(15) 0.053(6) Uiso 1 1 d
C16 C -0.0002(2) 0.62482(15) 0.05675(11) 0.0366(4) Uani 1 1 d
H161 H 0.073(3) 0.671(2) 0.0300(15) 0.056(7) Uiso 1 1 d
C2 C -0.0509(2) 0.85754(15) 0.04505(11) 0.0359(4) Uani 1 1 d
H21 H -0.059(2) 0.8177(18) -0.0086(14) 0.043(6) Uiso 1 1 d
H22 H -0.110(3) 0.9258(19) 0.0413(13) 0.049(6) Uiso 1 1 d
C3 C 0.1120(2) 0.87595(16) 0.07188(12) 0.0392(4) Uani 1 1 d
H31 H 0.188(2) 0.8341(18) 0.0414(13) 0.040(5) Uiso 1 1 d
H32 H 0.140(3) 0.954(2) 0.0663(17) 0.062(7) Uiso 1 1 d
C4 C -0.03415(19) 0.82460(13) 0.18950(10) 0.0296(3) Uani 1 1 d
H41 H -0.073(2) 0.8914(16) 0.2086(12) 0.031(5) Uiso 1 1 d
C5 C -0.01386(18) 0.74594(14) 0.26059(10) 0.0300(3) Uani 1 1 d
H51 H -0.023(2) 0.7790(15) 0.3133(12) 0.029(5) Uiso 1 1 d
H52 H -0.087(2) 0.6847(17) 0.2594(12) 0.035(5) Uiso 1 1 d
C6 C 0.21069(17) 0.76032(13) 0.18263(9) 0.0283(3) Uani 1 1 d
C7 C 0.20036(18) 0.63498(13) 0.30259(10) 0.0277(3) Uani 1 1 d
C8 C 0.36950(18) 0.61984(13) 0.30153(10) 0.0283(3) Uani 1 1 d
H81 H 0.406(2) 0.6177(16) 0.2455(12) 0.027(4) Uiso 1 1 d
C81 C 0.44392(17) 0.71260(12) 0.34589(10) 0.0285(3) Uani 1 1 d
C82 C 0.4080(2) 0.73311(14) 0.42786(11) 0.0371(4) Uani 1 1 d
H821 H 0.328(2) 0.6905(17) 0.4530(13) 0.039(5) Uiso 1 1 d
C83 C 0.4814(3) 0.81394(17) 0.46991(13) 0.0489(5) Uani 1 1 d
H831 H 0.456(3) 0.830(2) 0.5280(17) 0.064(7) Uiso 1 1 d
C84 C 0.5887(2) 0.87439(18) 0.43104(16) 0.0535(6) Uani 1 1 d
H841 H 0.640(3) 0.934(2) 0.4608(16) 0.064(8) Uiso 1 1 d
C85 C 0.6230(2) 0.85611(16) 0.34981(15) 0.0493(5) Uani 1 1 d
H851 H 0.702(3) 0.899(2) 0.3195(18) 0.070(8) Uiso 1 1 d
C86 C 0.55054(19) 0.77530(14) 0.30696(13) 0.0368(4) Uani 1 1 d
H861 H 0.577(2) 0.7615(17) 0.2509(14) 0.041(5) Uiso 1 1 d
C9 C 0.5512(2) 0.49109(16) 0.33764(15) 0.0412(4) Uani 1 1 d
H91 H 0.562(3) 0.418(2) 0.3628(14) 0.050(6) Uiso 1 1 d
H92 H 0.619(3) 0.545(2) 0.3687(14) 0.052(6) Uiso 1 1 d
H93 H 0.580(3) 0.490(2) 0.2828(17) 0.054(7) Uiso 1 1 d

loop_
_atom_site_aniso_label
_atom_site_aniso_U_11
_atom_site_aniso_U_22
_atom_site_aniso_U_33
_atom_site_aniso_U_23
_atom_site_aniso_U_13
_atom_site_aniso_U_12
O1 0.0304(6) 0.0358(7) 0.0429(7) -0.0019(5) -0.0025(5) 0.0071(5)
O2 0.0283(6) 0.0465(7) 0.0353(6) 0.0078(5) 0.0026(5) -0.0027(5)
O3 0.0355(6) 0.0404(7) 0.0375(6) 0.0112(5) 0.0039(5) -0.0005(5)
O4 0.0321(6) 0.0255(6) 0.0441(6) 0.0054(5) 0.0005(5) 0.0032(5)
N1 0.0319(7) 0.0321(7) 0.0303(7) 0.0065(6) -0.0034(6) -0.0039(6)
N2 0.0280(6) 0.0315(7) 0.0260(6) 0.0032(5) -0.0009(5) -0.0002(5)
C1 0.0284(8) 0.0303(8) 0.0280(7) 0.0004(6) -0.0021(6) 0.0036(7)
C11 0.0303(8) 0.0313(8) 0.0240(7) -0.0011(6) -0.0041(6) 0.0019(7)
C12 0.0423(9) 0.0367(10) 0.0363(10) -0.0065(7) 0.0082(8) -0.0012(8)
C13 0.0582(12) 0.0359(10) 0.0433(11) -0.0036(8) 0.0070(10) -0.0109(9)
C14 0.0604(12) 0.0297(9) 0.0431(11) -0.0074(7) -0.0043(10) 0.0034(8)
C15 0.0467(11) 0.0450(11) 0.0483(12) -0.0125(9) 0.0030(9) 0.0118(9)
C16 0.0346(9) 0.0390(9) 0.0361(9) -0.0058(7) 0.0016(7) -0.0003(7)
C2 0.0397(9) 0.0367(10) 0.0315(9) 0.0068(7) -0.0061(7) 0.0002(8)
C3 0.0400(9) 0.0417(10) 0.0360(10) 0.0134(8) -0.0036(8) -0.0053(8)
C4 0.0323(8) 0.0274(8) 0.0292(8) -0.0004(6) -0.0016(6) 0.0004(6)
C5 0.0282(8) 0.0363(9) 0.0256(8) 0.0001(7) -0.0006(6) 0.0017(7)
C6 0.0278(7) 0.0297(8) 0.0274(7) 0.0003(6) -0.0032(6) -0.0075(6)
C7 0.0299(8) 0.0264(8) 0.0268(7) -0.0011(6) -0.0005(6) -0.0028(6)
C8 0.0320(8) 0.0251(7) 0.0276(8) 0.0019(6) -0.0005(7) 0.0021(6)
C81 0.0295(7) 0.0249(7) 0.0312(8) -0.0004(6) -0.0047(6) 0.0065(6)
C82 0.0468(10) 0.0329(9) 0.0316(9) 0.0006(7) -0.0055(7) 0.0077(8)
C83 0.0636(13) 0.0447(11) 0.0384(10) -0.0119(8) -0.0169(9) 0.0160(10)
C84 0.0482(11) 0.0413(11) 0.0710(15) -0.0180(10) -0.0233(11) 0.0042(9)
C85 0.0346(9) 0.0406(10) 0.0728(14) -0.0087(10) -0.0051(10) -0.0042(8)
C86 0.0307(8) 0.0344(10) 0.0453(10) -0.0030(8) 0.0008(7) -0.0009(7)
C9 0.0349(9) 0.0333(10) 0.0553(12) 0.0030(9) 0.0017(9) 0.0068(8)

loop_
_atom_type_symbol
_atom_type_description
_atom_type_scat_dispersion_real
_atom_type_scat_dispersion_imag
_atom_type_scat_source
C C 0.0181 0.0091 'International Tables Vol C Tables 4.2.6.8 and 6.1.1.4'
H H 0.0000 0.0000 'International Tables Vol C Tables 4.2.6.8 and 6.1.1.4'
N N 0.0311 0.0180 'International Tables Vol C Tables 4.2.6.8 and 6.1.1.4'
O O 0.0492 0.0322 'International Tables Vol C Tables 4.2.6.8 and 6.1.1.4'

loop_
_geom_angle_atom_site_label_1
_geom_angle_atom_site_label_2
_geom_angle_atom_site_label_3
_geom_angle
C8 O4 C9 111.77(13)
C6 N1 C4 112.37(13)
C6 N1 C3 122.19(15)
C4 N1 C3 111.09(13)
C7 N2 C6 128.43(13)
C7 N2 C5 119.95(13)
C6 N2 C5 111.61(13)
O1 C1 C11 107.23(14)
O1 C1 C2 112.46(14)
C11 C1 C2 113.44(14)
O1 C1 C4 111.33(13)
C11 C1 C4 111.40(13)
C2 C1 C4 101.02(13)
C16 C11 C12 118.48(16)
C16 C11 C1 121.86(16)
C12 C11 C1 119.61(16)
C13 C12 C11 120.51(18)
C14 C13 C12 120.17(19)
C13 C14 C15 119.80(17)
C14 C15 C16 120.08(18)
C11 C16 C15 120.97(18)
C3 C2 C1 107.13(14)
N1 C3 C2 104.18(14)
N1 C4 C5 104.01(13)
N1 C4 C1 103.54(13)
C5 C4 C1 119.72(14)
N2 C5 C4 102.74(13)
O2 C6 N1 126.73(15)
O2 C6 N2 126.72(15)
N1 C6 N2 106.54(13)
O3 C7 N2 119.98(15)
O3 C7 C8 122.54(15)
N2 C7 C8 117.29(14)
O4 C8 C81 111.18(13)
O4 C8 C7 106.00(13)
C81 C8 C7 109.53(13)
C86 C81 C82 119.50(16)
C86 C81 C8 120.81(15)
C82 C81 C8 119.66(16)
C83 C82 C81 119.89(19)
C84 C83 C82 120.1(2)
C83 C84 C85 120.50(19)
C84 C85 C86 120.1(2)
C81 C86 C85 119.97(19)

loop_
_geom_bond_atom_site_label_1
_geom_bond_atom_site_label_2
_geom_bond_distance
O1 C1 1.415(2)
O2 C6 1.212(2)
O3 C7 1.213(2)
O4 C8 1.425(2)
O4 C9 1.429(2)
N1 C6 1.358(2)
N1 C4 1.452(2)
N1 C3 1.473(2)
N2 C7 1.375(2)
N2 C6 1.415(2)
N2 C5 1.470(2)
C1 C11 1.520(2)
C1 C2 1.548(2)
C1 C4 1.564(2)
C11 C16 1.379(2)
C11 C12 1.395(3)
C12 C13 1.390(3)
C13 C14 1.375(3)
C14 C15 1.379(3)
C15 C16 1.388(3)
C2 C3 1.539(3)
C4 C5 1.533(2)
C7 C8 1.525(2)
C8 C81 1.521(2)
C81 C86 1.389(3)
C81 C82 1.402(2)
C82 C83 1.387(3)
C83 C84 1.377(4)
C84 C85 1.382(4)
C85 C86 1.390(3)
